data_4024365
loop_
_publ_author_name
'Leo A. Paquette'
'Robert D. Dura'
'Isabelle Modolo'

_publ_contact_author_address
;
Department of Chemistry
Ohio State University
Columbus, OH 43210
;
_publ_contact_author_name 'Paquette, Leo'
_publ_section_title
;
Contrasting Responses of Pyrido[2,1-a]isoindol-6-ones and Their Sultam
Counterparts to Photochemical Activation
;
_journal_name_full 'Journal of Organic Chemistry'
_journal_page_first 1982
_journal_page_last 1987
_journal_paper_doi 10.1021/jo802476c
_journal_volume 74
_journal_year 2009
_chemical_compound_source 'synthesis as described'
_chemical_formula_moiety 'C11 H9 N1 O2 S1'
_chemical_formula_sum 'C11 H9 N O2 S'
_chemical_formula_weight 219.25
_chemical_name_common 'Paquette 1593'
_chemical_name_systematic
;
 ?
;
_space_group_IT_number 14
_symmetry_cell_setting monoclinic
_symmetry_Int_Tables_number 14
_symmetry_space_group_name_Hall '-P 2ybc'
_symmetry_space_group_name_H-M 'P 1 21/c 1'
_atom_sites_solution_hydrogens geom
_atom_sites_solution_primary direct
_atom_sites_solution_secondary difmap
_audit_conform_dict_location ftp://ftp.iucr.org/pub/cif_core.dic
_audit_conform_dict_name cif_core.dic
_audit_conform_dict_version 2.4
_audit_creation_date 2008-11-07T11:43:47-00:00
_audit_creation_method 'WinGX routine CIF_UPDATE'
_cell_angle_alpha 90
_cell_angle_beta 95.691(1)
_cell_angle_gamma 90
_cell_formula_units_Z 4
_cell_length_a 7.3446(1)
_cell_length_b 11.9258(2)
_cell_length_c 11.8570(2)
_cell_measurement_reflns_used 2482
_cell_measurement_temperature 293(2)
_cell_measurement_theta_max 27.485
_cell_measurement_theta_min 2.037
_cell_measurement_wavelength 0.71073
_cell_volume 1033.44(3)
_computing_cell_refinement 'HKL Scalepack (Otwinowski & Minor 1997)'
_computing_data_collection 'Collect (Nonius BV, 1997-2000)'
_computing_data_reduction 'HKL Denzo and Scalepack (Otwinowski & Minor 1997)'
_computing_molecular_graphics 'Ortep-3 for Windows (Farrugia, 1997)'
_computing_publication_material 'WinGX publication routines (Farrugia, 1999)'
_computing_structure_refinement 'SHELXL-97 (Sheldrick, 1997)'
_computing_structure_solution 'SHELXS-97 (Sheldrick, 1997)'
_diffrn_ambient_temperature 293(2)
_diffrn_detector 'CCD plate'
_diffrn_detector_area_resol_mean 9
_diffrn_measured_fraction_theta_full 0.997
_diffrn_measured_fraction_theta_max 0.997
_diffrn_measurement_device '95mm CCD camera on \k-goniostat'
_diffrn_measurement_device_type 'Nonius KappaCCD'
_diffrn_measurement_method 'phi and omega scans'
_diffrn_orient_matrix_type 'by Nonius Collect from scalepack cell'
_diffrn_orient_matrix_UB_11 0.630547E-1
_diffrn_orient_matrix_UB_12 -0.411764E-1
_diffrn_orient_matrix_UB_13 0.662206E-1
_diffrn_orient_matrix_UB_21 0.552438E-1
_diffrn_orient_matrix_UB_22 -0.524733E-1
_diffrn_orient_matrix_UB_23 -0.528915E-1
_diffrn_orient_matrix_UB_31 0.10814
_diffrn_orient_matrix_UB_32 0.508153E-1
_diffrn_orient_matrix_UB_33 -0.9577E-3
_diffrn_radiation_monochromator graphite
_diffrn_radiation_probe x-ray
_diffrn_radiation_type MoK\a
_diffrn_radiation_wavelength 0.71073
_diffrn_reflns_av_R_equivalents 0.035
_diffrn_reflns_limit_h_max 9
_diffrn_reflns_limit_h_min -9
_diffrn_reflns_limit_k_max 15
_diffrn_reflns_limit_k_min -15
_diffrn_reflns_limit_l_max 15
_diffrn_reflns_limit_l_min -15
_diffrn_reflns_number 20330
_diffrn_reflns_theta_full 27.48
_diffrn_reflns_theta_max 27.48
_diffrn_reflns_theta_min 2.43
_diffrn_source 'Enraf Nonius FR590'
_exptl_absorpt_coefficient_mu 0.29
_exptl_absorpt_correction_type none
_exptl_crystal_colour yellow
_exptl_crystal_density_diffrn 1.409
_exptl_crystal_density_method 'not measured'
_exptl_crystal_description plate
_exptl_crystal_F_000 456
_exptl_crystal_size_max 0.38
_exptl_crystal_size_mid 0.31
_exptl_crystal_size_min 0.15
_refine_diff_density_max 0.229
_refine_diff_density_min -0.351
_refine_diff_density_rms 0.038
_refine_ls_extinction_method none
_refine_ls_goodness_of_fit_ref 1.057
_refine_ls_hydrogen_treatment constr
_refine_ls_matrix_type full
_refine_ls_number_parameters 136
_refine_ls_number_reflns 2366
_refine_ls_number_restraints 0
_refine_ls_restrained_S_all 1.057
_refine_ls_R_factor_all 0.0563
_refine_ls_R_factor_gt 0.0365
_refine_ls_shift/su_max 0.003
_refine_ls_shift/su_mean 0.001
_refine_ls_structure_factor_coef Fsqd
_refine_ls_weighting_details 'w=1/[\s^2^(Fo^2^)+(0.0511P)^2^+0.1705P] where P=(Fo^2^+2Fc^2^)/3'
_refine_ls_weighting_scheme calc
_refine_ls_wR_factor_gt 0.0958
_refine_ls_wR_factor_ref 0.1044
_reflns_number_gt 1745
_reflns_number_total 2366
_reflns_threshold_expression >2sigma(I)
_cod_data_source_file jo802476c_si_004.cif
_cod_data_source_block Paquette1593
_cod_original_sg_symbol_H-M P21/c
_cod_database_code 4024365

loop_
_symmetry_equiv_pos_as_xyz
'x, y, z'
'-x, y+1/2, -z+1/2'
'-x, -y, -z'
'x, -y-1/2, z-1/2'

loop_
_atom_site_label
_atom_site_type_symbol
_atom_site_fract_x
_atom_site_fract_y
_atom_site_fract_z
_atom_site_U_iso_or_equiv
_atom_site_adp_type
_atom_site_occupancy
_atom_site_symmetry_multiplicity
_atom_site_calc_flag
_atom_site_refinement_flags
_atom_site_disorder_assembly
_atom_site_disorder_group
C1 C 0.1833(2) 0.11571(13) 0.15720(12) 0.0401(3) Uani 1 1 d . . .
C2 C 0.1400(2) 0.11831(15) 0.26747(13) 0.0490(4) Uani 1 1 d . . .
H2 H 0.1215 0.1855 0.3044 0.059 Uiso 1 1 calc R . .
C3 C 0.1252(2) 0.01514(16) 0.32096(14) 0.0546(5) Uani 1 1 d . . .
H3 H 0.0954 0.0129 0.3953 0.065 Uiso 1 1 calc R . .
C4 C 0.1541(2) -0.08351(16) 0.26504(15) 0.0574(5) Uani 1 1 d . . .
H4 H 0.1443 -0.1512 0.3029 0.069 Uiso 1 1 calc R . .
C5 C 0.1977(2) -0.08479(14) 0.15376(14) 0.0502(4) Uani 1 1 d . . .
H5 H 0.2161 -0.152 0.1168 0.06 Uiso 1 1 calc R . .
C6 C 0.21269(18) 0.01685(13) 0.09975(12) 0.0385(3) Uani 1 1 d . . .
C7 C 0.25906(19) 0.04207(12) -0.01702(12) 0.0387(3) Uani 1 1 d . . .
C8 C 0.2956(2) -0.04574(13) -0.09628(13) 0.0434(4) Uani 1 1 d . . .
H8 H 0.2978 -0.1196 -0.071 0.052 Uiso 1 1 calc R . .
C9 C 0.32607(19) -0.02601(13) -0.20374(12) 0.0428(4) Uani 1 1 d . . .
H9 H 0.3243 0.0482 -0.2279 0.051 Uiso 1 1 calc R . .
C10 C 0.3614(2) -0.11089(15) -0.28472(14) 0.0524(4) Uani 1 1 d . . .
H10 H 0.3703 -0.1851 -0.2606 0.063 Uiso 1 1 calc R . .
C11 C 0.3817(3) -0.08875(18) -0.39138(16) 0.0691(5) Uani 1 1 d . . .
H11A H 0.3734 -0.0152 -0.4175 0.083 Uiso 1 1 calc R . .
H11B H 0.4044 -0.1466 -0.4407 0.083 Uiso 1 1 calc R . .
N N 0.26568(18) 0.14727(11) -0.04406(10) 0.0465(3) Uani 1 1 d . . .
O1 O 0.0477(2) 0.28404(11) 0.03174(11) 0.0730(4) Uani 1 1 d . . .
O2 O 0.3725(2) 0.29201(10) 0.10272(11) 0.0721(4) Uani 1 1 d . . .
S S 0.21565(6) 0.22659(3) 0.06385(3) 0.05095(17) Uani 1 1 d . . .

loop_
_atom_site_aniso_label
_atom_site_aniso_U_11
_atom_site_aniso_U_22
_atom_site_aniso_U_33
_atom_site_aniso_U_23
_atom_site_aniso_U_13
_atom_site_aniso_U_12
C1 0.0444(8) 0.0447(8) 0.0312(7) 0.0025(6) 0.0038(6) -0.0027(6)
C2 0.0558(10) 0.0582(10) 0.0333(8) -0.0033(7) 0.0062(7) -0.0003(8)
C3 0.0569(10) 0.0746(12) 0.0335(8) 0.0077(8) 0.0105(7) -0.0048(9)
C4 0.0671(11) 0.0577(11) 0.0489(10) 0.0167(8) 0.0133(8) -0.0057(9)
C5 0.0590(10) 0.0451(9) 0.0478(9) 0.0047(7) 0.0113(8) -0.0024(8)
C6 0.0386(8) 0.0438(8) 0.0333(7) 0.0028(6) 0.0048(6) -0.0025(6)
C7 0.0398(8) 0.0444(8) 0.0321(7) 0.0008(6) 0.0048(6) 0.0000(6)
C8 0.0498(9) 0.0403(8) 0.0408(8) -0.0015(7) 0.0083(7) 0.0011(7)
C9 0.0433(8) 0.0449(9) 0.0405(8) -0.0049(7) 0.0062(7) 0.0009(7)
C10 0.0577(10) 0.0513(10) 0.0497(10) -0.0099(8) 0.0130(8) 0.0010(8)
C11 0.0892(14) 0.0697(13) 0.0521(11) -0.0149(9) 0.0244(10) 0.0041(11)
N 0.0665(8) 0.0412(7) 0.0334(7) 0.0003(5) 0.0127(6) 0.0021(6)
O1 0.1079(11) 0.0647(8) 0.0479(7) 0.0065(6) 0.0157(7) 0.0381(7)
O2 0.1114(11) 0.0514(7) 0.0561(8) -0.0060(6) 0.0206(7) -0.0297(7)
S 0.0811(3) 0.0390(2) 0.0345(2) 0.00045(16) 0.0143(2) 0.0024(2)

loop_
_atom_type_symbol
_atom_type_description
_atom_type_scat_dispersion_real
_atom_type_scat_dispersion_imag
_atom_type_scat_source
C C 0.0033 0.0016 'International Tables Vol C Tables 4.2.6.8 and 6.1.1.4'
H H 0 0 'International Tables Vol C Tables 4.2.6.8 and 6.1.1.4'
N N 0.0061 0.0033 'International Tables Vol C Tables 4.2.6.8 and 6.1.1.4'
O O 0.0106 0.006 'International Tables Vol C Tables 4.2.6.8 and 6.1.1.4'
S S 0.1246 0.1234 'International Tables Vol C Tables 4.2.6.8 and 6.1.1.4'

loop_
_geom_angle_atom_site_label_1
_geom_angle_atom_site_label_2
_geom_angle_atom_site_label_3
_geom_angle
_geom_angle_site_symmetry_1
_geom_angle_site_symmetry_3
_geom_angle_publ_flag
C2 C1 C6 123.15(15) . . ?
C2 C1 S 129.83(13) . . ?
C6 C1 S 107.02(10) . . ?
C1 C2 C3 116.63(16) . . ?
C1 C2 H2 121.7 . . ?
C3 C2 H2 121.7 . . ?
C4 C3 C2 120.83(15) . . ?
C4 C3 H3 119.6 . . ?
C2 C3 H3 119.6 . . ?
C3 C4 C5 121.87(16) . . ?
C3 C4 H4 119.1 . . ?
C5 C4 H4 119.1 . . ?
C6 C5 C4 117.89(16) . . ?
C6 C5 H5 121.1 . . ?
C4 C5 H5 121.1 . . ?
C5 C6 C1 119.62(14) . . ?
C5 C6 C7 130.16(14) . . ?
C1 C6 C7 110.22(12) . . ?
N C7 C8 121.64(13) . . ?
N C7 C6 116.29(13) . . ?
C8 C7 C6 122.07(14) . . ?
C9 C8 C7 123.38(15) . . ?
C9 C8 H8 118.3 . . ?
C7 C8 H8 118.3 . . ?
C8 C9 C10 124.87(16) . . ?
C8 C9 H9 117.6 . . ?
C10 C9 H9 117.6 . . ?
C11 C10 C9 123.14(18) . . ?
C11 C10 H10 118.4 . . ?
C9 C10 H10 118.4 . . ?
C10 C11 H11A 120 . . ?
C10 C11 H11B 120 . . ?
H11A C11 H11B 120 . . ?
C7 N S 110.11(10) . . ?
O1 S O2 118.10(9) . . ?
O1 S N 108.59(7) . . ?
O2 S N 109.04(8) . . ?
O1 S C1 111.21(8) . . ?
O2 S C1 111.28(7) . . ?
N S C1 96.36(7) . . ?

loop_
_geom_bond_atom_site_label_1
_geom_bond_atom_site_label_2
_geom_bond_distance
_geom_bond_site_symmetry_2
_geom_bond_publ_flag
C1 C2 1.376(2) . ?
C1 C6 1.389(2) . ?
C1 S 1.7557(15) . ?
C2 C3 1.393(2) . ?
C2 H2 0.93 . ?
C3 C4 1.377(3) . ?
C3 H3 0.93 . ?
C4 C5 1.388(2) . ?
C4 H4 0.93 . ?
C5 C6 1.380(2) . ?
C5 H5 0.93 . ?
C6 C7 1.489(2) . ?
C7 N 1.2971(19) . ?
C7 C8 1.450(2) . ?
C8 C9 1.336(2) . ?
C8 H8 0.93 . ?
C9 C10 1.436(2) . ?
C9 H9 0.93 . ?
C10 C11 1.315(2) . ?
C10 H10 0.93 . ?
C11 H11A 0.93 . ?
C11 H11B 0.93 . ?
N S 1.6614(13) . ?
O1 S 1.4293(13) . ?
O2 S 1.4295(14) . ?

loop_
_geom_torsion_atom_site_label_1
_geom_torsion_atom_site_label_2
_geom_torsion_atom_site_label_3
_geom_torsion_atom_site_label_4
_geom_torsion
_geom_torsion_site_symmetry_1
_geom_torsion_site_symmetry_2
_geom_torsion_site_symmetry_3
_geom_torsion_site_symmetry_4
_geom_torsion_publ_flag
C6 C1 C2 C3 -0.3(2) . . . . ?
S C1 C2 C3 -179.29(12) . . . . ?
C1 C2 C3 C4 0.4(2) . . . . ?
C2 C3 C4 C5 -0.5(3) . . . . ?
C3 C4 C5 C6 0.4(3) . . . . ?
C4 C5 C6 C1 -0.3(2) . . . . ?
C4 C5 C6 C7 179.20(14) . . . . ?
C2 C1 C6 C5 0.3(2) . . . . ?
S C1 C6 C5 179.49(12) . . . . ?
C2 C1 C6 C7 -179.31(13) . . . . ?
S C1 C6 C7 -0.14(15) . . . . ?
C5 C6 C7 N -178.99(16) . . . . ?
C1 C6 C7 N 0.59(19) . . . . ?
C5 C6 C7 C8 0.8(2) . . . . ?
C1 C6 C7 C8 -179.62(13) . . . . ?
N C7 C8 C9 -4.6(2) . . . . ?
C6 C7 C8 C9 175.61(14) . . . . ?
C7 C8 C9 C10 -179.55(14) . . . . ?
C8 C9 C10 C11 176.48(17) . . . . ?
C8 C7 N S 179.47(11) . . . . ?
C6 C7 N S -0.74(17) . . . . ?
C7 N S O1 -114.38(12) . . . . ?
C7 N S O2 115.69(12) . . . . ?
C7 N S C1 0.55(12) . . . . ?
C2 C1 S O1 -68.33(16) . . . . ?
C6 C1 S O1 112.57(11) . . . . ?
C2 C1 S O2 65.57(17) . . . . ?
C6 C1 S O2 -113.53(12) . . . . ?
C2 C1 S N 178.88(15) . . . . ?
C6 C1 S N -0.21(11) . . . . ?

loop_
_cod_related_entry_id
_cod_related_entry_database
_cod_related_entry_code
1 ChemSpider 30658904
